data_2015065
loop_
_publ_author_name
'Glidewell, Christopher'
'Low, John N.'
'Skakle, Janet M. S.'
'Wardell, James L.'

_publ_section_title
;
 Glyoxal 4-nitrophenylhydrazone: triple helices linked into a
 three-dimensional channel structure
;
_journal_coeditor_code SK1857
_journal_issue 8
_journal_name_full 'Acta Crystallographica Section C'
_journal_page_first o493
_journal_page_last o495
_journal_paper_doi 10.1107/S0108270105020834
_journal_volume 61
_journal_year 2005
_chemical_formula_iupac 'C8 H7 N3 O3'
_chemical_formula_moiety 'C8 H7 N3 O3'
_chemical_formula_sum 'C8 H7 N3 O3'
_chemical_formula_weight 193.17
_chemical_name_systematic
;
Glyoxal 4-nitrophenylhydrazone
;
_space_group_IT_number 88
_symmetry_cell_setting tetragonal
_symmetry_space_group_name_Hall '-I 4ad'
_symmetry_space_group_name_H-M 'I 41/a :2'
_atom_sites_solution_hydrogens geom
_atom_sites_solution_primary direct
_atom_sites_solution_secondary difmap
_cell_angle_alpha 90.00
_cell_angle_beta 90.00
_cell_angle_gamma 90.00
_cell_formula_units_Z 16
_cell_length_a 31.4722(12)
_cell_length_b 31.4722(12)
_cell_length_c 3.65600(10)
_cell_measurement_reflns_used 2066
_cell_measurement_temperature 120(2)
_cell_measurement_theta_max 27.48
_cell_measurement_theta_min 4.10
_cell_volume 3621.3(2)
_computing_cell_refinement 'DENZO (Otwinowski & Minor, 1997) and COLLECT'
_computing_data_collection 'COLLECT (Hooft, 1999)'
_computing_data_reduction 'DENZO and COLLECT'
_computing_molecular_graphics 'PLATON (Spek, 2003)'
_computing_publication_material 'SHELXL97 and PRPKAPPA (Ferguson, 1999)'
_computing_structure_refinement 'OSCAIL and SHELXL97 (Sheldrick, 1997)'
_computing_structure_solution 'OSCAIL (McArdle, 2003) and SHELXS97 (Sheldrick, 1997)'
_diffrn_ambient_temperature 120(2)
_diffrn_detector_area_resol_mean 9.091
_diffrn_measured_fraction_theta_full 0.996
_diffrn_measured_fraction_theta_max 0.996
_diffrn_measurement_device_type 'Bruker Nonius KappaCCD area-detector'
_diffrn_measurement_method '\f and \w'
_diffrn_radiation_monochromator graphite
_diffrn_radiation_source 'Bruker Nonius FR91 rotating anode'
_diffrn_radiation_type 'Mo K\a'
_diffrn_radiation_wavelength 0.71073
_diffrn_reflns_av_R_equivalents 0.0388
_diffrn_reflns_av_sigmaI/netI 0.0257
_diffrn_reflns_limit_h_max 28
_diffrn_reflns_limit_h_min -27
_diffrn_reflns_limit_k_max 40
_diffrn_reflns_limit_k_min 0
_diffrn_reflns_limit_l_max 4
_diffrn_reflns_limit_l_min 0
_diffrn_reflns_number 2068
_diffrn_reflns_theta_full 27.48
_diffrn_reflns_theta_max 27.48
_diffrn_reflns_theta_min 4.10
_diffrn_standards_decay_% 0
_exptl_absorpt_coefficient_mu 0.112
_exptl_absorpt_correction_T_max 0.993
_exptl_absorpt_correction_T_min 0.974
_exptl_absorpt_correction_type multi-scan
_exptl_absorpt_process_details '(SADABS; Sheldrick, 2003)'
_exptl_crystal_colour red
_exptl_crystal_density_diffrn 1.417
_exptl_crystal_density_method 'not measured'
_exptl_crystal_description rod
_exptl_crystal_F_000 1600
_exptl_crystal_size_max 0.32
_exptl_crystal_size_mid 0.08
_exptl_crystal_size_min 0.06
_refine_diff_density_max 0.212
_refine_diff_density_min -0.212
_refine_ls_extinction_method none
_refine_ls_goodness_of_fit_ref 1.062
_refine_ls_hydrogen_treatment constr
_refine_ls_matrix_type full
_refine_ls_number_parameters 127
_refine_ls_number_reflns 2066
_refine_ls_number_restraints 0
_refine_ls_restrained_S_all 1.062
_refine_ls_R_factor_all 0.0484
_refine_ls_R_factor_gt 0.0368
_refine_ls_shift/su_max 0.001
_refine_ls_shift/su_mean 0.000
_refine_ls_structure_factor_coef Fsqd
_refine_ls_weighting_details 'w = 1/[\s^2^(Fo^2^)+(0.0445P)^2^+2.7428P] where P=(Fo^2^+2Fc^2^)/3'
_refine_ls_weighting_scheme calc
_refine_ls_wR_factor_gt 0.0933
_refine_ls_wR_factor_ref 0.0975
_reflns_number_gt 1712
_reflns_number_total 2066
_reflns_threshold_expression I>2\s(I)
_cod_data_source_file sk1857.cif
_cod_data_source_block I
_cod_original_sg_symbol_H-M 'I 41/a'
_cod_database_code 2015065
_cod_database_fobs_code 2015065

loop_
_symmetry_equiv_pos_as_xyz
'x, y, z'
'-y+3/4, x+1/4, z+1/4'
'-x+1/2, -y, z+1/2'
'y+3/4, -x+3/4, z+3/4'
'-x, -y, -z'
'y+1/4, -x+3/4, -z+3/4'
'x+1/2, y, -z+1/2'
'-y+1/4, x+1/4, -z+1/4'
'x+1/2, y+1/2, z+1/2'
'-y+1/4, x+3/4, z+3/4'
'-x, -y+1/2, z'
'y+1/4, -x+1/4, z+1/4'
'-x+1/2, -y+1/2, -z+1/2'
'y+3/4, -x+1/4, -z+1/4'
'x, y+1/2, -z'
'-y+3/4, x+3/4, -z+3/4'

loop_
_atom_site_label
_atom_site_fract_x
_atom_site_fract_y
_atom_site_fract_z
_atom_site_U_iso_or_equiv
_atom_site_adp_type
_atom_site_calc_flag
_atom_site_refinement_flags
_atom_site_occupancy
_atom_site_disorder_assembly
_atom_site_disorder_group
_atom_site_type_symbol
O1 0.32156(3) 0.43155(3) 1.0674(3) 0.0292(3) Uani d . 1 . . O
O41 0.58550(3) 0.60724(3) 0.4461(3) 0.0293(3) Uani d . 1 . . O
O42 0.55171(3) 0.65953(3) 0.1969(3) 0.0356(3) Uani d . 1 . . O
N1 0.39639(3) 0.54756(3) 0.6609(3) 0.0184(2) Uani d . 1 . . N
N2 0.39389(3) 0.50918(3) 0.8129(3) 0.0186(2) Uani d . 1 . . N
N4 0.55227(3) 0.62552(3) 0.3606(3) 0.0219(3) Uani d . 1 . . N
C1 0.43568(4) 0.56610(4) 0.5942(3) 0.0165(3) Uani d . 1 . . C
C2 0.47373(4) 0.54547(4) 0.6818(3) 0.0175(3) Uani d . 1 . . C
C3 0.51203(4) 0.56520(4) 0.6087(3) 0.0183(3) Uani d . 1 . . C
C4 0.51188(4) 0.60533(4) 0.4491(3) 0.0178(3) Uani d . 1 . . C
C5 0.47447(4) 0.62627(4) 0.3621(3) 0.0186(3) Uani d . 1 . . C
C6 0.43627(4) 0.60645(4) 0.4337(3) 0.0179(3) Uani d . 1 . . C
C11 0.35626(4) 0.49273(4) 0.8496(4) 0.0200(3) Uani d . 1 . . C
C12 0.35452(4) 0.45120(4) 1.0175(4) 0.0216(3) Uani d . 1 . . C
H1 0.3730 0.5613 0.6022 0.022 Uiso calc R 1 . . H
H2 0.4732 0.5181 0.7909 0.021 Uiso calc R 1 . . H
H3 0.5381 0.5515 0.6665 0.022 Uiso calc R 1 . . H
H5 0.4751 0.6538 0.2551 0.022 Uiso calc R 1 . . H
H6 0.4103 0.6202 0.3739 0.022 Uiso calc R 1 . . H
H11 0.3314 0.5071 0.7707 0.024 Uiso calc R 1 . . H
H12 0.3804 0.4385 1.0933 0.026 Uiso calc R 1 . . H

loop_
_atom_site_aniso_label
_atom_site_aniso_U_11
_atom_site_aniso_U_22
_atom_site_aniso_U_33
_atom_site_aniso_U_12
_atom_site_aniso_U_13
_atom_site_aniso_U_23
O1 0.0262(5) 0.0234(5) 0.0378(6) -0.0071(4) 0.0028(4) 0.0058(4)
O41 0.0168(5) 0.0312(5) 0.0399(6) 0.0000(4) -0.0006(4) 0.0023(5)
O42 0.0287(6) 0.0286(5) 0.0494(7) -0.0059(4) 0.0046(5) 0.0163(5)
N1 0.0149(5) 0.0159(5) 0.0243(6) 0.0005(4) -0.0013(4) 0.0045(4)
N2 0.0204(5) 0.0165(5) 0.0188(5) -0.0011(4) 0.0005(4) 0.0013(4)
N4 0.0206(6) 0.0220(6) 0.0230(6) -0.0027(4) 0.0021(4) -0.0004(5)
C1 0.0173(6) 0.0169(6) 0.0153(6) -0.0012(5) 0.0003(5) -0.0013(5)
C2 0.0204(6) 0.0150(6) 0.0172(6) 0.0003(5) -0.0012(5) 0.0014(5)
C3 0.0175(6) 0.0191(6) 0.0184(6) 0.0019(5) -0.0020(5) -0.0010(5)
C4 0.0164(6) 0.0199(6) 0.0170(6) -0.0033(5) 0.0021(5) -0.0012(5)
C5 0.0227(6) 0.0153(6) 0.0178(6) -0.0003(5) 0.0009(5) 0.0021(5)
C6 0.0180(6) 0.0175(6) 0.0184(6) 0.0031(5) -0.0010(5) 0.0008(5)
C11 0.0179(6) 0.0196(6) 0.0226(7) -0.0005(5) -0.0003(5) 0.0012(5)
C12 0.0222(6) 0.0201(6) 0.0224(6) -0.0011(5) 0.0010(5) 0.0010(5)

loop_
_atom_type_symbol
_atom_type_description
_atom_type_scat_dispersion_real
_atom_type_scat_dispersion_imag
_atom_type_scat_source
C C 0.0033 0.0016 'International Tables Vol C Tables 4.2.6.8 and 6.1.1.4'
H H 0.0000 0.0000 'International Tables Vol C Tables 4.2.6.8 and 6.1.1.4'
N N 0.0061 0.0033 'International Tables Vol C Tables 4.2.6.8 and 6.1.1.4'
O O 0.0106 0.0060 'International Tables Vol C Tables 4.2.6.8 and 6.1.1.4'

loop_
_geom_angle_atom_site_label_1
_geom_angle_atom_site_label_2
_geom_angle_atom_site_label_3
_geom_angle
_geom_angle_publ_flag
N1 C1 C6 117.83(11) no
N1 C1 C2 121.80(11) no
C6 C1 C2 120.37(11) no
N2 N1 C1 120.45(10) no
N2 N1 H1 119.8 no
C1 N1 H1 119.8 no
C11 N2 N1 117.27(10) no
N2 C11 C12 116.02(11) no
N2 C11 H11 122.0 no
C12 C11 H11 122.0 no
O1 C12 C11 123.61(12) no
O1 C12 H12 118.2 no
C11 C12 H12 118.2 no
C3 C2 C1 119.58(11) no
C3 C2 H2 120.2 no
C1 C2 H2 120.2 no
C2 C3 C4 119.08(11) no
C2 C3 H3 120.5 no
C4 C3 H3 120.5 no
C5 C4 C3 122.05(11) no
C5 C4 N4 118.86(11) no
C3 C4 N4 119.07(11) no
O42 N4 O41 122.87(11) no
O42 N4 C4 118.44(11) no
O41 N4 C4 118.66(11) no
C6 C5 C4 118.79(11) no
C6 C5 H5 120.6 no
C4 C5 H5 120.6 no
C5 C6 C1 120.12(11) no
C5 C6 H6 119.9 no
C1 C6 H6 119.9 no

loop_
_geom_bond_atom_site_label_1
_geom_bond_atom_site_label_2
_geom_bond_site_symmetry_2
_geom_bond_distance
_geom_bond_publ_flag
C1 N1 . 1.3889(16) y
C1 C6 . 1.3991(17) no
C1 C2 . 1.3993(17) no
N1 N2 . 1.3319(14) y
N1 H1 . 0.88 no
N2 C11 . 1.2995(16) y
C11 C12 . 1.4451(18) y
C11 H11 . 0.95 no
C12 O1 . 1.2214(15) y
C12 H12 . 0.95 no
C2 C3 . 1.3821(17) no
C2 H2 . 0.95 no
C3 C4 . 1.3913(17) no
C3 H3 . 0.95 no
C4 C5 . 1.3861(17) no
C4 N4 . 1.4575(16) no
N4 O42 . 1.2264(14) no
N4 O41 . 1.2338(14) no
C5 C6 . 1.3795(17) no
C5 H5 . 0.95 no
C6 H6 . 0.95 no

loop_
_geom_hbond_atom_site_label_D
_geom_hbond_atom_site_label_H
_geom_hbond_atom_site_label_A
_geom_hbond_site_symmetry_A
_geom_hbond_distance_DH
_geom_hbond_distance_HA
_geom_hbond_distance_DA
_geom_hbond_angle_DHA
_geom_hbond_publ_flag
N1 H1 O1 2_554 0.88 2.03 2.8574(14) 155 y
C12 H12 O41 5_667 0.95 2.46 3.2851(17) 145 y

loop_
_geom_torsion_atom_site_label_1
_geom_torsion_atom_site_label_2
_geom_torsion_atom_site_label_3
_geom_torsion_atom_site_label_4
_geom_torsion
_geom_torsion_publ_flag
C6 C1 N1 N2 179.96(11) no
C2 C1 N1 N2 0.20(18) y
C1 N1 N2 C11 -176.38(11) y
N1 N2 C11 C12 -179.62(11) y
N2 C11 C12 O1 -179.34(13) y
N1 C1 C2 C3 179.73(11) no
C6 C1 C2 C3 -0.02(19) no
C1 C2 C3 C4 0.05(19) no
C2 C3 C4 C5 0.23(19) no
C2 C3 C4 N4 -177.94(11) no
C3 C4 N4 O41 -3.42(18) y
C3 C4 N4 O42 174.96(12) y
C5 C4 N4 O41 178.35(12) y
C5 C4 N4 O42 -3.27(18) y
C3 C4 C5 C6 -0.53(19) no
N4 C4 C5 C6 177.64(11) no
C4 C5 C6 C1 0.55(19) no
N1 C1 C6 C5 179.95(11) no
C2 C1 C6 C5 -0.29(19) no
